data_2005743
_publ_section_title
;
Chlorapatite:  Ca~5~(AsO~4~)~3~Cl
;
_journal_name_full 'Acta Crystallographica C'
_journal_page_first 2959
_journal_page_last 2960
_journal_volume 52
_journal_year 1996
_chemical_formula_moiety Ca5(AsO4)3Cl
_chemical_formula_sum 'As3 Ca5 Cl O12'
_chemical_formula_weight 652.61
_space_group_IT_number 176
_symmetry_cell_setting hexagonal
_symmetry_space_group_name_Hall '-P 6c'
_symmetry_space_group_name_H-M 'P 63/m'
_cell_angle_alpha 90.00
_cell_angle_beta 90.00
_cell_angle_gamma 120.00
_cell_formula_units_Z 2
_cell_length_a 10.076(1)
_cell_length_b 10.076(1)
_cell_length_c 6.807(1)
_cell_measurement_temperature 296(2)
_cell_volume 598.4(2)
_exptl_crystal_density_diffrn 3.621
_cod_depositor_comments
;
The following automatic conversions were performed:
'_symmetry_cell_setting' value 'Hexagonal' changed to 'hexagonal'
according to '/home/saulius/struct/CIF-dictionaries/cif_core.dic'
dictionary named 'cif_core.dic' version 2.4.1 from 2010-06-29.

Automatic conversion script
Id: cif_fix_enum 1527 2010-12-29 10:47:43Z saulius 
;
_cod_database_code 2005743

loop_
_symmetry_equiv_pos_as_xyz
'x, y, z'
'-y, x-y, z'
'-x+y, -x, z'
'-x, -y, z+1/2'
'y, -x+y, z+1/2'
'x-y, x, z+1/2'
'-x, -y, -z'
'y, -x+y, -z'
'x-y, x, -z'
'x, y, -z-1/2'
'-y, x-y, -z-1/2'
'-x+y, -x, -z-1/2'

loop_
_atom_site_label
_atom_site_occupancy
_atom_site_fract_x
_atom_site_fract_y
_atom_site_fract_z
_atom_site_U_iso_or_equiv
As1 1 0.40949(5) 0.03079(5) 0.2500 0.0068(2)
Ca1 1 0.3333 0.6667 0.0050(2) 0.0111(2)
Ca2 1 0.26988(10) 0.24976(10) 0.2500 0.0105(2)
Cl1 0.50 0.0000 0.0000 0.1263(5) 0.0218(6)
O1 1 0.1559(4) 0.5081(4) 0.2500 0.0144(7)
O2 1 0.5347(4) 0.3966(3) 0.2500 0.0116(6)
O3 1 0.3511(3) 0.0892(3) 0.0535(4) 0.0174(5)
